data_7040549
loop_
_publ_author_name
'L\"offler, Marta'
'Gregoli\'nski, Janusz'
'Korabik, Maria'
'Lis, Tadeusz'
'Lisowski, Jerzy'

_publ_section_title
;
 Multinuclear Ni(ii), Cu(ii) and Zn(ii) complexes of chiral macrocyclic
 nonaazamine.
;
_journal_issue 39
_journal_name_full 'Dalton transactions (Cambridge, England : 2003)'
_journal_page_first 15586
_journal_page_last 15594
_journal_paper_doi 10.1039/c6dt02504h
_journal_volume 45
_journal_year 2016
_chemical_absolute_configuration rm
_chemical_formula_moiety 'C39 H57 Cl2 N9 Zn2, Cl4 Zn, (C H Cl3), 0.8(C H4 O), 3.7(H2 O)'
_chemical_formula_sum 'C40.8 H68.6 Cl9 N9 O3.7 Zn3'
_chemical_formula_weight 1259.804
_chemical_name_systematic
;
 ?
;
_space_group_crystal_system monoclinic
_space_group_IT_number 5
_space_group_name_Hall 'C 2y'
_space_group_name_H-M_alt 'C 1 2 1'
_symmetry_space_group_name_Hall 'C 2y'
_symmetry_space_group_name_H-M 'C 1 2 1'
_atom_sites_solution_hydrogens mixed
_audit_creation_method SHELXL-2013
_audit_update_record
;
2016-06-17 deposited with the CCDC.
2016-09-02 downloaded from the CCDC.
;
_cell_angle_alpha 90
_cell_angle_beta 92.55(2)
_cell_angle_gamma 90
_cell_formula_units_Z 4
_cell_length_a 26.227(8)
_cell_length_b 12.494(3)
_cell_length_c 16.625(4)
_cell_measurement_reflns_used 11987
_cell_measurement_temperature 110(2)
_cell_measurement_theta_max 28.4944
_cell_measurement_theta_min 2.8394
_cell_volume 5442(2)
_computing_cell_refinement 'CrysAlis RED; Oxford-Diffraction Poland, 2003'
_computing_data_collection 'CrysAlis CCD; Oxford-Diffraction Poland, 2003'
_computing_data_reduction 'CrysAlis RED; Oxford-Diffraction Poland, 2003'
_computing_structure_refinement 'SHELXL-2013 (Sheldrick, 2013)'
_computing_structure_solution 'SHELXS-97 (Sheldrick, 1990)'
_diffrn_ambient_temperature 110(2)
_diffrn_detector_area_resol_mean '\w scans'
_diffrn_measured_fraction_theta_full 0.998
_diffrn_measured_fraction_theta_max 0.960
_diffrn_measurement_device_type graphite
_diffrn_measurement_method KM4CCD
_diffrn_radiation_type MoK\a
_diffrn_radiation_wavelength 0.71073
_diffrn_reflns_av_R_equivalents 0.0586
_diffrn_reflns_av_unetI/netI 0.0807
_diffrn_reflns_Laue_measured_fraction_full 0.998
_diffrn_reflns_Laue_measured_fraction_max 0.960
_diffrn_reflns_limit_h_max 34
_diffrn_reflns_limit_h_min -33
_diffrn_reflns_limit_k_max 16
_diffrn_reflns_limit_k_min -16
_diffrn_reflns_limit_l_max 22
_diffrn_reflns_limit_l_min -22
_diffrn_reflns_number 27500
_diffrn_reflns_point_group_measured_fraction_full 0.881
_diffrn_reflns_point_group_measured_fraction_max 0.828
_diffrn_reflns_theta_full 25.500
_diffrn_reflns_theta_max 28.557
_diffrn_reflns_theta_min 2.845
_diffrn_source 'fine-focus sealed tube'
_exptl_absorpt_coefficient_mu 1.724
_exptl_absorpt_correction_T_max 0.921
_exptl_absorpt_correction_T_min 0.667
_exptl_absorpt_correction_type analytical
_exptl_crystal_colour colorless
_exptl_crystal_density_diffrn 1.444
_exptl_crystal_description platy
_exptl_crystal_F_000 2428
_exptl_crystal_size_max 0.400
_exptl_crystal_size_mid 0.140
_exptl_crystal_size_min 0.060
_refine_diff_density_max 0.989
_refine_diff_density_min -0.817
_refine_diff_density_rms 0.126
_refine_ls_abs_structure_details
;
 Flack x determined using 2926 quotients [(I+)-(I-)]/[(I+)+(I-)]
 (Parsons and Flack (2004), Acta Cryst. A60, s61).
;
_refine_ls_abs_structure_Flack 0.035(11)
_refine_ls_extinction_method none
_refine_ls_goodness_of_fit_ref 1.030
_refine_ls_hydrogen_treatment constr
_refine_ls_matrix_type full
_refine_ls_number_parameters 577
_refine_ls_number_reflns 11499
_refine_ls_number_restraints 9
_refine_ls_restrained_S_all 1.029
_refine_ls_R_factor_all 0.0792
_refine_ls_R_factor_gt 0.0602
_refine_ls_shift/su_max 0.020
_refine_ls_shift/su_mean 0.001
_refine_ls_structure_factor_coef Fsqd
_refine_ls_weighting_details
;
 w=1/[\s^2^(Fo^2^)+(0.0917P)^2^]
 where P=(Fo^2^+2Fc^2^)/3
;
_refine_ls_weighting_scheme calc
_refine_ls_wR_factor_gt 0.1492
_refine_ls_wR_factor_ref 0.1559
_reflns_Friedel_coverage 0.651
_reflns_Friedel_fraction_full 0.751
_reflns_Friedel_fraction_max 0.683
_reflns_number_gt 8891
_reflns_number_total 11499
_reflns_threshold_expression 'I > 2\s(I)'
_cod_data_source_file c6dt02504h2.cif
_cod_data_source_block znd6a
_cod_depositor_comments
;Adding full bibliography for 7040547--7040549.cif.

 Adding full bibliography for 7040547--7040549.cif.
;
_cod_database_code 7040549
_shelx_space_group_comment
;
The symmetry employed for this shelxl refinement is uniquely defined
by the following loop, which should always be used as a source of
symmetry information in preference to the above space-group names.
They are only intended as comments.
;
_shelx_estimated_absorpt_t_min 0.546
_shelx_estimated_absorpt_t_max 0.904
_shelxl_version_number 2013-2

loop_
_space_group_symop_operation_xyz
'x, y, z'
'-x, y, -z'
'x+1/2, y+1/2, z'
'-x+1/2, y+1/2, -z'

loop_
_atom_site_label
_atom_site_type_symbol
_atom_site_fract_x
_atom_site_fract_y
_atom_site_fract_z
_atom_site_U_iso_or_equiv
_atom_site_adp_type
_atom_site_occupancy
_atom_site_site_symmetry_order
_atom_site_calc_flag
_atom_site_refinement_flags_posn
_atom_site_refinement_flags_adp
_atom_site_refinement_flags_occupancy
_atom_site_disorder_assembly
_atom_site_disorder_group
Zn1 Zn 0.68853(3) 0.28423(8) 0.43686(5) 0.0194(2) Uani 1 1 d . . . . .
Zn2 Zn 0.70005(4) 0.31747(8) 0.05996(5) 0.0264(2) Uani 1 1 d . . . . .
Zn3 Zn 0.55771(4) 0.37336(9) 0.23763(5) 0.0262(2) Uani 1 1 d . . . . .
Cl1 Cl 0.74966(8) 0.29517(18) 0.53897(11) 0.0268(4) Uani 1 1 d . . . . .
Cl2 Cl 0.77168(14) 0.3267(3) -0.01521(16) 0.0251(6) Uani 0.8 1 d . . P . .
Cl21 Cl 0.7544(6) 0.3083(13) -0.0268(9) 0.032(4) Uiso 0.2 1 d . . P . .
Cl3 Cl 0.61597(8) 0.24154(18) 0.27336(11) 0.0274(5) Uani 1 1 d . . . . .
Cl4 Cl 0.60630(9) 0.5230(2) 0.23389(14) 0.0341(5) Uani 1 1 d . . . . .
Cl5 Cl 0.52097(9) 0.3151(3) 0.12165(13) 0.0529(8) Uani 1 1 d . . . . .
Cl6 Cl 0.49729(10) 0.3980(2) 0.32891(15) 0.0454(7) Uani 1 1 d . . . . .
N2 N 0.6905(3) 0.1710(6) 0.1182(4) 0.0243(15) Uiso 1 1 d . . . . .
H2 H 0.6878 0.1846 0.1771 0.029 Uiso 1 1 calc R U . . .
N3 N 0.6485(3) 0.2423(7) -0.0322(4) 0.0307(17) Uiso 1 1 d . . . . .
H3 H 0.6664 0.2402 -0.0841 0.037 Uiso 1 1 calc R U . . .
N4 N 0.6517(3) 0.4417(6) 0.0314(4) 0.0204(14) Uiso 1 1 d . . . . .
N5 N 0.7172(3) 0.4406(6) 0.1609(4) 0.0195(14) Uiso 1 1 d . . . . .
H5 H 0.6874 0.4367 0.1964 0.023 Uiso 1 1 calc R U . . .
N6 N 0.7119(2) 0.3925(6) 0.3398(4) 0.0197(14) Uiso 1 1 d . . . . .
H6 H 0.6825 0.3887 0.2995 0.024 Uiso 1 1 calc R U . . .
N7 N 0.6435(3) 0.4192(6) 0.4457(4) 0.0202(14) Uiso 1 1 d . . . . .
N8 N 0.6237(3) 0.2240(6) 0.5027(4) 0.0209(14) Uiso 1 1 d . . . . .
H8 H 0.6356 0.2099 0.5596 0.025 Uiso 1 1 calc R U . . .
N9 N 0.6950(2) 0.1276(5) 0.3962(4) 0.0168(13) Uiso 1 1 d . . . . .
H9 H 0.6835 0.1263 0.3380 0.020 Uiso 1 1 calc R U . . .
N1A N 0.7451(3) 0.0941(13) 0.2512(6) 0.014(6) Uiso 0.5 1 d G . P A 1
C1A C 0.7722(3) 0.0706(10) 0.3228(5) 0.017(3) Uiso 0.75 1 d G . P A 1
C2A C 0.8235(3) 0.0430(10) 0.3217(5) 0.017(3) Uiso 0.5 1 d G . P A 1
H2A H 0.8420 0.0269 0.3706 0.020 Uiso 0.5 1 calc R U P A 1
C3A C 0.8477(3) 0.0388(11) 0.2491(6) 0.026(4) Uiso 0.5 1 d G . P A 1
H3A H 0.8827 0.0199 0.2483 0.031 Uiso 0.5 1 calc R U P A 1
C4A C 0.8206(5) 0.0623(13) 0.1775(5) 0.021(3) Uiso 0.5 1 d G . P A 1
H4A H 0.8371 0.0594 0.1279 0.025 Uiso 0.5 1 calc R U P A 1
C5A C 0.7693(5) 0.0899(15) 0.1786(5) 0.042(12) Uiso 0.35 1 d G . P A 1
N1B N 0.7424(5) 0.0897(15) 0.2581(7) 0.021(7) Uiso 0.5 1 d G . P A 2
C1B C 0.7672(6) 0.0525(18) 0.3283(6) 0.042(17) Uiso 0.25 1 d G . P A 2
C2B C 0.8129(6) -0.0032(16) 0.3244(6) 0.043(5) Uiso 0.5 1 d G . P A 2
H2B H 0.8299 -0.0286 0.3724 0.051 Uiso 0.5 1 calc R U P A 2
C3B C 0.8338(5) -0.0218(13) 0.2504(8) 0.054(6) Uiso 0.5 1 d G . P A 2
H3B H 0.8651 -0.0599 0.2477 0.064 Uiso 0.5 1 calc R U P A 2
C4B C 0.8090(5) 0.0153(12) 0.1802(6) 0.034(4) Uiso 0.5 1 d G . P A 2
H4B H 0.8233 0.0026 0.1295 0.041 Uiso 0.5 1 calc R U P A 2
C5B C 0.7634(4) 0.0710(10) 0.1840(6) 0.015(3) Uiso 0.65 1 d G . P A 2
C6 C 0.7352(4) 0.1017(8) 0.1066(5) 0.028(2) Uani 1 1 d . . . . .
H6A H 0.7230 0.0299 0.0895 0.034 Uiso 1 1 calc R U . A 1
H6B H 0.7550 0.1317 0.0626 0.034 Uiso 1 1 calc R U . A 1
C7 C 0.6401(3) 0.1260(9) 0.0850(5) 0.030(2) Uani 1 1 d . . . . .
H7 H 0.6127 0.1752 0.1025 0.036 Uiso 1 1 calc R U . . .
C8 C 0.6286(4) 0.0157(10) 0.1183(5) 0.043(3) Uani 1 1 d . . . . .
H8A H 0.6577 -0.0325 0.1093 0.051 Uiso 1 1 calc R U . . .
H8B H 0.6246 0.0212 0.1771 0.051 Uiso 1 1 calc R U . . .
C9 C 0.5806(5) -0.0319(11) 0.0795(6) 0.056(3) Uani 1 1 d . . . . .
H9A H 0.5508 0.0116 0.0936 0.067 Uiso 1 1 calc R U . . .
H9B H 0.5757 -0.1053 0.1004 0.067 Uiso 1 1 calc R U . . .
C10 C 0.5840(5) -0.0358(9) -0.0127(6) 0.041(3) Uani 1 1 d . . . . .
H10A H 0.6126 -0.0826 -0.0270 0.049 Uiso 1 1 calc R U . . .
H10B H 0.5521 -0.0664 -0.0370 0.049 Uiso 1 1 calc R U . . .
C11 C 0.5921(4) 0.0766(9) -0.0464(6) 0.041(3) Uani 1 1 d . . . . .
H11A H 0.5616 0.1209 -0.0374 0.050 Uiso 1 1 calc R U . . .
H11B H 0.5963 0.0719 -0.1051 0.050 Uiso 1 1 calc R U . . .
C12 C 0.6397(4) 0.1311(8) -0.0061(5) 0.035(2) Uani 1 1 d . . . . .
H12 H 0.6698 0.0887 -0.0225 0.041 Uiso 1 1 calc R U . . .
C13 C 0.6022(3) 0.3115(8) -0.0437(5) 0.031(2) Uani 1 1 d . . . . .
H13A H 0.5910 0.3110 -0.1014 0.037 Uiso 1 1 calc R U . . .
H13B H 0.5743 0.2804 -0.0130 0.037 Uiso 1 1 calc R U . . .
C14 C 0.6105(3) 0.4240(8) -0.0176(5) 0.0243(18) Uani 1 1 d . . . . .
C15 C 0.5797(3) 0.5093(9) -0.0394(6) 0.032(2) Uani 1 1 d . . . . .
H15 H 0.5505 0.4985 -0.0744 0.038 Uiso 1 1 calc R U . . .
C16 C 0.5910(4) 0.6099(9) -0.0108(6) 0.037(2) Uani 1 1 d . . . . .
H16 H 0.5699 0.6690 -0.0260 0.044 Uiso 1 1 calc R U . . .
C17 C 0.6334(4) 0.6243(8) 0.0406(6) 0.032(2) Uani 1 1 d . . . . .
H17 H 0.6414 0.6932 0.0619 0.038 Uiso 1 1 calc R U . . .
C18 C 0.6633(3) 0.5394(8) 0.0602(5) 0.0251(19) Uani 1 1 d . . . . .
C19 C 0.7111(4) 0.5440(8) 0.1168(5) 0.030(2) Uani 1 1 d . . . . .
H19A H 0.7416 0.5575 0.0852 0.036 Uiso 1 1 calc R U . . .
H19B H 0.7080 0.6034 0.1557 0.036 Uiso 1 1 calc R U . . .
C20 C 0.7634(3) 0.4445(8) 0.2172(4) 0.0214(17) Uani 1 1 d . . . . .
H20 H 0.7683 0.5196 0.2368 0.026 Uiso 1 1 calc R U . . .
C21 C 0.8106(3) 0.4105(9) 0.1726(5) 0.032(2) Uani 1 1 d . . . . .
H21A H 0.8145 0.4578 0.1255 0.038 Uiso 1 1 calc R U . . .
H21B H 0.8059 0.3364 0.1526 0.038 Uiso 1 1 calc R U . . .
C22 C 0.8590(3) 0.4163(9) 0.2276(5) 0.035(2) Uani 1 1 d . . . . .
H22A H 0.8890 0.3946 0.1972 0.042 Uiso 1 1 calc R U . . .
H22B H 0.8645 0.4908 0.2464 0.042 Uiso 1 1 calc R U . . .
C23 C 0.8538(3) 0.3426(9) 0.2995(5) 0.036(2) Uani 1 1 d . . . . .
H23A H 0.8845 0.3485 0.3361 0.044 Uiso 1 1 calc R U . . .
H23B H 0.8507 0.2675 0.2810 0.044 Uiso 1 1 calc R U . . .
C24 C 0.8061(3) 0.3739(8) 0.3448(4) 0.0230(17) Uani 1 1 d . . . . .
H24A H 0.8022 0.3242 0.3905 0.028 Uiso 1 1 calc R U . . .
H24B H 0.8107 0.4470 0.3670 0.028 Uiso 1 1 calc R U . . .
C25 C 0.7575(3) 0.3707(7) 0.2899(4) 0.0181(15) Uani 1 1 d . . . . .
H25 H 0.7539 0.2960 0.2688 0.022 Uiso 1 1 calc R U . . .
C26 C 0.7089(3) 0.5030(7) 0.3712(5) 0.0222(17) Uani 1 1 d . . . . .
H26A H 0.7058 0.5544 0.3259 0.027 Uiso 1 1 calc R U . . .
H26B H 0.7403 0.5202 0.4039 0.027 Uiso 1 1 calc R U . . .
C27 C 0.6631(3) 0.5117(7) 0.4222(4) 0.0198(17) Uani 1 1 d . . . . .
C28 C 0.6405(3) 0.6072(8) 0.4441(5) 0.028(2) Uani 1 1 d . . . . .
H28 H 0.6545 0.6739 0.4286 0.034 Uiso 1 1 calc R U . . .
C29 C 0.5970(4) 0.6039(7) 0.4891(5) 0.030(2) Uani 1 1 d . . . . .
H29 H 0.5811 0.6687 0.5044 0.036 Uiso 1 1 calc R U . . .
C30 C 0.5768(3) 0.5059(8) 0.5117(5) 0.0260(19) Uani 1 1 d . . . . .
H30 H 0.5469 0.5025 0.5418 0.031 Uiso 1 1 calc R U . . .
C31 C 0.6019(3) 0.4124(7) 0.4887(5) 0.0251(19) Uani 1 1 d . . . . .
C32 C 0.5814(3) 0.3019(8) 0.5031(5) 0.032(2) Uani 1 1 d . . . . .
H32A H 0.5651 0.2996 0.5556 0.039 Uiso 1 1 calc R U . . .
H32B H 0.5554 0.2836 0.4604 0.039 Uiso 1 1 calc R U . . .
C33 C 0.6107(3) 0.1210(7) 0.4642(5) 0.0224(18) Uani 1 1 d . . . . .
H33 H 0.5901 0.1363 0.4135 0.027 Uiso 1 1 calc R U . . .
C34 C 0.5787(4) 0.0479(8) 0.5172(5) 0.028(2) Uani 1 1 d . . . . .
H34A H 0.5984 0.0314 0.5679 0.034 Uiso 1 1 calc R U . . .
H34B H 0.5472 0.0860 0.5313 0.034 Uiso 1 1 calc R U . . .
C35 C 0.5644(4) -0.0561(8) 0.4740(6) 0.035(2) Uani 1 1 d . . . . .
H35A H 0.5458 -0.1027 0.5108 0.041 Uiso 1 1 calc R U . . .
H35B H 0.5412 -0.0399 0.4270 0.041 Uiso 1 1 calc R U . . .
C36 C 0.6106(3) -0.1155(8) 0.4456(6) 0.032(2) Uani 1 1 d . . . . .
H36A H 0.5993 -0.1775 0.4123 0.038 Uiso 1 1 calc R U . . .
H36B H 0.6310 -0.1428 0.4928 0.038 Uiso 1 1 calc R U . . .
C37 C 0.6441(3) -0.0406(7) 0.3956(5) 0.0242(18) Uani 1 1 d . . . . .
H37A H 0.6756 -0.0787 0.3818 0.029 Uiso 1 1 calc R U . . .
H37B H 0.6252 -0.0213 0.3447 0.029 Uiso 1 1 calc R U . . .
C38 C 0.6581(3) 0.0601(7) 0.4416(4) 0.0201(18) Uani 1 1 d . . . . .
H38 H 0.6762 0.0375 0.4930 0.024 Uiso 1 1 calc R U . . .
C39 C 0.7473(3) 0.0827(7) 0.4028(4) 0.0208(17) Uani 1 1 d . . . . .
H39A H 0.7460 0.0116 0.4289 0.025 Uiso 1 1 calc R U . A 1
H39B H 0.7689 0.1298 0.4380 0.025 Uiso 1 1 calc R U . A 1
O1W O 0.6630(13) 0.172(2) 0.6716(12) 0.120(10) Uani 0.5 1 d . . P B 9
O2W O 0.6034(8) 0.2364(17) 0.6927(10) 0.065(5) Uani 0.5 1 d . . P C 10
O3W O 0.5688(13) 0.195(3) 0.735(2) 0.073(10) Uani 0.3 1 d . . P D 11
O4W O 0.5303(6) 0.1157(14) 0.7640(12) 0.094(6) Uani 0.7 1 d . . P E 12
O44W O 0.5051(12) 0.054(3) 0.7298(19) 0.073(11) Uani 0.3 1 d . . P F 13
C40 C 0.4950(14) 0.687(3) 0.7306(16) 0.092(13) Uani 0.6 1 d D . P G 3
H40 H 0.4774 0.6167 0.7383 0.111 Uiso 0.6 1 calc R U P G 3
Cl7 Cl 0.5083(6) 0.7268(13) 0.6325(8) 0.082(5) Uani 0.6 1 d D . P G 3
Cl8 Cl 0.527(3) 0.747(13) 0.815(6) 1.19(10) Uiso 0.6 1 d D . P G 3
Cl9 Cl 0.4636(9) 0.805(2) 0.7569(15) 0.274(13) Uiso 0.6 1 d D . P G 3
C41 C 0.4859(9) 0.699(2) 0.7218(10) 0.014(5) Uiso 0.4 1 d D . P H 4
H41 H 0.4687 0.6273 0.7177 0.017 Uiso 0.4 1 calc R U P H 4
Cl71 Cl 0.5122(5) 0.7232(11) 0.6284(7) 0.027(3) Uani 0.4 1 d D . P H 4
Cl81 Cl 0.5322(3) 0.6902(6) 0.8028(4) 0.0407(15) Uiso 0.4 1 d D . P H 4
Cl91 Cl 0.4389(4) 0.7917(6) 0.7454(4) 0.054(2) Uani 0.4 1 d D . P H 4
O5W O 0.5466(4) 0.6567(10) 0.7815(6) 0.016(2) Uiso 0.5 1 d . . P I 5
O6W O 0.4970(12) 0.753(3) 0.8108(17) 0.028(7) Uiso 0.2 1 d . . P J 5
O8W O 0.5666(6) 0.6152(14) 0.7524(9) 0.011(3) Uiso 0.3 1 d . . P I 5
O7W O 0.6866(6) 0.2214(15) -0.1994(9) 0.035(4) Uiso 0.4 1 d . . P K 6
H1W7 H 0.6610 0.1820 -0.2135 0.052 Uiso 0.4 1 d R U P K 6
H2W7 H 0.6931 0.2660 -0.2352 0.052 Uiso 0.4 1 d R U P K 6
C42 C 0.7812(14) 0.319(4) -0.238(3) 0.099(11) Uiso 0.4 1 d D . P L 8
H42A H 0.8097 0.2758 -0.2164 0.149 Uiso 0.4 1 d R U P L 8
H42B H 0.7825 0.3903 -0.2142 0.149 Uiso 0.4 1 d R U P L 8
H42C H 0.7836 0.3250 -0.2969 0.149 Uiso 0.4 1 d R U P L 8
O42 O 0.7335(10) 0.278(3) -0.2262(16) 0.081(7) Uiso 0.4 1 d D . P L 8
H42 H 0.7350 0.2367 -0.1861 0.122 Uiso 0.4 1 calc R U P L 8
C43 C 0.7959(16) 0.286(4) -0.244(3) 0.099(11) Uiso 0.4 1 d D . P M 7
H43A H 0.8101 0.3289 -0.2870 0.149 Uiso 0.4 1 d R U P M 7
H43B H 0.8220 0.2361 -0.2225 0.149 Uiso 0.4 1 d R U P M 7
H43C H 0.7849 0.3328 -0.2011 0.149 Uiso 0.4 1 d R U P M 7
O43 O 0.7555(9) 0.226(2) -0.2800(14) 0.069(6) Uiso 0.4 1 d D . P M 7
H43 H 0.7292 0.2337 -0.2536 0.103 Uiso 0.4 1 calc R U P M 7

loop_
_atom_site_aniso_label
_atom_site_aniso_U_11
_atom_site_aniso_U_22
_atom_site_aniso_U_33
_atom_site_aniso_U_23
_atom_site_aniso_U_13
_atom_site_aniso_U_12
Zn1 0.0233(5) 0.0175(5) 0.0177(4) 0.0004(3) 0.0039(3) 0.0004(4)
Zn2 0.0326(6) 0.0296(6) 0.0167(4) 0.0010(4) -0.0038(4) 0.0065(4)
Zn3 0.0260(5) 0.0349(6) 0.0177(4) 0.0000(4) 0.0024(4) 0.0065(5)
Cl1 0.0333(11) 0.0241(12) 0.0223(8) -0.0043(8) -0.0060(7) -0.0007(9)
Cl2 0.0247(16) 0.0339(17) 0.0173(11) 0.0008(11) 0.0056(11) 0.0025(14)
Cl3 0.0331(12) 0.0270(11) 0.0215(9) -0.0025(8) -0.0062(8) 0.0070(9)
Cl4 0.0256(12) 0.0390(14) 0.0384(11) 0.0139(10) 0.0093(9) 0.0045(10)
Cl5 0.0370(13) 0.093(2) 0.0275(10) -0.0162(13) -0.0146(9) 0.0232(15)
Cl6 0.0440(15) 0.0551(18) 0.0389(12) -0.0137(12) 0.0228(11) -0.0134(13)
C6 0.036(5) 0.032(5) 0.016(3) 0.002(3) 0.002(3) 0.008(4)
C7 0.026(5) 0.041(6) 0.023(4) -0.006(4) -0.004(3) 0.001(4)
C8 0.056(7) 0.051(7) 0.021(4) 0.007(4) -0.004(4) -0.006(6)
C9 0.091(10) 0.051(8) 0.028(5) -0.002(5) 0.016(5) -0.022(7)
C10 0.052(7) 0.037(6) 0.032(5) -0.012(4) 0.002(4) 0.003(5)
C11 0.045(7) 0.043(7) 0.035(5) -0.007(5) -0.009(4) 0.000(5)
C12 0.049(6) 0.030(5) 0.024(4) 0.000(4) -0.007(4) 0.006(5)
C13 0.027(5) 0.039(6) 0.026(4) -0.001(4) -0.010(3) 0.004(4)
C14 0.023(4) 0.032(5) 0.018(3) 0.006(3) 0.004(3) 0.004(4)
C15 0.013(4) 0.041(6) 0.040(5) 0.004(4) -0.011(4) 0.000(4)
C16 0.038(6) 0.036(6) 0.037(5) 0.009(4) -0.002(4) 0.005(5)
C17 0.030(5) 0.024(5) 0.041(5) 0.005(4) -0.004(4) -0.008(4)
C18 0.020(4) 0.035(5) 0.021(4) 0.006(3) 0.008(3) -0.004(4)
C19 0.032(5) 0.037(6) 0.020(4) 0.007(4) 0.003(3) 0.004(4)
C20 0.012(4) 0.035(5) 0.017(3) 0.005(3) -0.002(3) 0.002(3)
C21 0.018(4) 0.055(7) 0.024(4) 0.007(4) 0.006(3) 0.010(4)
C22 0.017(4) 0.055(7) 0.034(5) 0.006(4) 0.009(3) 0.004(4)
C23 0.025(5) 0.057(7) 0.027(4) 0.004(4) -0.002(3) 0.012(5)
C24 0.021(4) 0.030(5) 0.019(3) 0.005(3) 0.003(3) -0.001(4)
C25 0.019(4) 0.022(4) 0.014(3) 0.003(3) 0.007(3) 0.006(3)
C26 0.016(4) 0.024(5) 0.027(4) -0.004(3) 0.006(3) -0.005(3)
C27 0.025(4) 0.019(4) 0.016(3) 0.000(3) 0.002(3) -0.002(3)
C28 0.024(5) 0.024(5) 0.039(5) 0.003(4) 0.015(4) 0.001(4)
C29 0.036(5) 0.020(5) 0.034(4) 0.000(4) 0.008(4) 0.005(4)
C30 0.029(5) 0.029(5) 0.020(4) 0.002(3) 0.008(3) -0.002(4)
C31 0.034(5) 0.024(5) 0.017(3) 0.002(3) 0.010(3) 0.007(4)
C32 0.026(5) 0.030(6) 0.041(5) 0.000(4) 0.021(4) -0.006(4)
C33 0.024(5) 0.019(4) 0.024(4) -0.002(3) -0.003(3) -0.006(4)
C34 0.025(5) 0.025(5) 0.036(5) 0.009(4) 0.005(4) -0.002(4)
C35 0.028(5) 0.020(5) 0.055(6) 0.000(4) 0.006(4) 0.002(4)
C36 0.026(5) 0.019(5) 0.051(5) 0.000(4) -0.001(4) -0.004(4)
C37 0.018(4) 0.021(4) 0.034(4) -0.006(3) -0.002(3) 0.005(4)
C38 0.021(4) 0.028(5) 0.011(3) 0.005(3) 0.003(3) -0.007(3)
C39 0.019(4) 0.030(5) 0.014(3) 0.000(3) -0.001(3) -0.002(4)
O1W 0.22(3) 0.080(18) 0.054(12) -0.012(12) -0.023(16) 0.015(19)
O2W 0.076(13) 0.071(13) 0.047(9) 0.000(9) -0.004(9) 0.020(11)
O3W 0.06(2) 0.040(19) 0.12(3) -0.003(18) 0.001(19) 0.037(16)
O4W 0.061(10) 0.063(11) 0.156(16) -0.027(11) -0.010(10) 0.029(9)
O44W 0.042(18) 0.10(3) 0.07(2) -0.034(19) -0.030(14) 0.023(18)
C40 0.07(2) 0.08(3) 0.12(3) 0.003(19) -0.001(19) -0.016(19)
Cl7 0.092(9) 0.083(9) 0.069(8) 0.023(6) 0.001(6) 0.028(6)
Cl71 0.021(4) 0.033(6) 0.027(5) -0.001(4) 0.015(4) -0.016(4)
Cl91 0.102(6) 0.034(4) 0.030(3) 0.002(3) 0.034(3) 0.041(4)

loop_
_atom_type_symbol
_atom_type_description
_atom_type_scat_dispersion_real
_atom_type_scat_dispersion_imag
_atom_type_scat_source
C C 0.0033 0.0016 'International Tables Vol C Tables 4.2.6.8 and 6.1.1.4'
H H 0.0000 0.0000 'International Tables Vol C Tables 4.2.6.8 and 6.1.1.4'
N N 0.0061 0.0033 'International Tables Vol C Tables 4.2.6.8 and 6.1.1.4'
O O 0.0106 0.0060 'International Tables Vol C Tables 4.2.6.8 and 6.1.1.4'
Cl Cl 0.1484 0.1585 'International Tables Vol C Tables 4.2.6.8 and 6.1.1.4'
Zn Zn 0.2839 1.4301 'International Tables Vol C Tables 4.2.6.8 and 6.1.1.4'

loop_
_geom_angle_atom_site_label_1
_geom_angle_atom_site_label_2
_geom_angle_atom_site_label_3
_geom_angle
N7 Zn1 N9 147.7(3)
N7 Zn1 N8 77.7(3)
N9 Zn1 N8 85.1(3)
N7 Zn1 N6 74.4(3)
N9 Zn1 N6 108.0(2)
N8 Zn1 N6 144.9(3)
N7 Zn1 Cl1 106.42(19)
N9 Zn1 Cl1 103.50(18)
N8 Zn1 Cl1 100.57(18)
N6 Zn1 Cl1 107.31(18)
N4 Zn2 Cl21 108.6(5)
N4 Zn2 N2 133.3(3)
Cl21 Zn2 N2 111.9(5)
N4 Zn2 N3 78.9(3)
Cl21 Zn2 N3 84.9(5)
N2 Zn2 N3 82.4(3)
N4 Zn2 Cl2 110.3(2)
Cl21 Zn2 Cl2 12.8(4)
N2 Zn2 Cl2 114.3(2)
N3 Zn2 Cl2 97.7(2)
N4 Zn2 N5 76.2(3)
Cl21 Zn2 N5 115.2(5)
N2 Zn2 N5 105.7(3)
N3 Zn2 N5 151.9(3)
Cl2 Zn2 N5 102.96(19)
Cl5 Zn3 Cl6 109.53(10)
Cl5 Zn3 Cl4 117.77(12)
Cl6 Zn3 Cl4 108.53(10)
Cl5 Zn3 Cl3 104.16(10)
Cl6 Zn3 Cl3 113.58(10)
Cl4 Zn3 Cl3 103.26(9)
Cl21 Cl2 Zn2 58.6(17)
Cl2 Cl21 Zn2 108.7(19)
C6 N2 C7 114.8(7)
C6 N2 Zn2 109.9(5)
C7 N2 Zn2 106.0(5)
C6 N2 H2 108.6
C7 N2 H2 108.6
Zn2 N2 H2 108.6
C12 N3 C13 116.3(8)
C12 N3 Zn2 107.1(5)
C13 N3 Zn2 108.2(6)
C12 N3 H3 108.3
C13 N3 H3 108.3
Zn2 N3 H3 108.3
C18 N4 C14 121.9(8)
C18 N4 Zn2 118.7(6)
C14 N4 Zn2 119.3(6)
C19 N5 C20 110.1(7)
C19 N5 Zn2 101.9(5)
C20 N5 Zn2 127.0(5)
C19 N5 H5 105.3
C20 N5 H5 105.3
Zn2 N5 H5 105.3
C26 N6 C25 114.7(6)
C26 N6 Zn1 107.0(4)
C25 N6 Zn1 122.8(5)
C26 N6 H6 103.3
C25 N6 H6 103.3
Zn1 N6 H6 103.3
C27 N7 C31 123.2(8)
C27 N7 Zn1 117.3(5)
C31 N7 Zn1 118.1(6)
C33 N8 C32 114.9(7)
C33 N8 Zn1 104.6(5)
C32 N8 Zn1 112.0(5)
C33 N8 H8 108.4
C32 N8 H8 108.4
Zn1 N8 H8 108.4
C39 N9 C38 111.3(6)
C39 N9 Zn1 114.8(5)
C38 N9 Zn1 107.4(5)
C39 N9 H9 107.7
C38 N9 H9 107.7
Zn1 N9 H9 107.7
C1A N1A C5A 120.0
N1A C1A C2A 120.0
N1A C1A C39 120.5(7)
C2A C1A C39 119.4(7)
C3A C2A C1A 120.0
C3A C2A H2A 120.0
C1A C2A H2A 120.0
C4A C3A C2A 120.0
C4A C3A H3A 120.0
C2A C3A H3A 120.0
C3A C4A C5A 120.0
C3A C4A H4A 120.0
C5A C4A H4A 120.0
C4A C5A N1A 120.0
C4A C5A C6 124.7(8)
N1A C5A C6 114.8(8)
C1B N1B C5B 120.0
N1B C1B C2B 120.0
N1B C1B C39 118.0(10)
C2B C1B C39 121.7(9)
C3B C2B C1B 120.0
C3B C2B H2B 120.0
C1B C2B H2B 120.0
C4B C3B C2B 120.0
C4B C3B H3B 120.0
C2B C3B H3B 120.0
C5B C4B C3B 120.0
C5B C4B H4B 120.0
C3B C4B H4B 120.0
C4B C5B N1B 120.0
C4B C5B C6 118.6(8)
N1B C5B C6 121.2(8)
C5A C6 N2 114.3(8)
N2 C6 C5B 113.6(7)
C5A C6 H6A 108.7
N2 C6 H6A 108.7
C5A C6 H6B 108.7
N2 C6 H6B 108.7
H6A C6 H6B 107.6
C12 C7 N2 108.4(7)
C12 C7 C8 114.2(8)
N2 C7 C8 112.8(8)
C12 C7 H7 107.0
N2 C7 H7 107.0
C8 C7 H7 107.0
C9 C8 C7 112.2(9)
C9 C8 H8A 109.2
C7 C8 H8A 109.2
C9 C8 H8B 109.2
C7 C8 H8B 109.2
H8A C8 H8B 107.9
C8 C9 C10 110.8(9)
C8 C9 H9A 109.5
C10 C9 H9A 109.5
C8 C9 H9B 109.5
C10 C9 H9B 109.5
H9A C9 H9B 108.1
C11 C10 C9 110.5(9)
C11 C10 H10A 109.5
C9 C10 H10A 109.5
C11 C10 H10B 109.5
C9 C10 H10B 109.5
H10A C10 H10B 108.1
C10 C11 C12 111.6(9)
C10 C11 H11A 109.3
C12 C11 H11A 109.3
C10 C11 H11B 109.3
C12 C11 H11B 109.3
H11A C11 H11B 108.0
N3 C12 C7 109.8(8)
N3 C12 C11 114.8(8)
C7 C12 C11 112.6(9)
N3 C12 H12 106.3
C7 C12 H12 106.3
C11 C12 H12 106.3
C14 C13 N3 113.7(7)
C14 C13 H13A 108.8
N3 C13 H13A 108.8
C14 C13 H13B 108.8
N3 C13 H13B 108.8
H13A C13 H13B 107.7
N4 C14 C15 118.6(9)
N4 C14 C13 115.9(7)
C15 C14 C13 125.4(8)
C16 C15 C14 120.3(8)
C16 C15 H15 119.9
C14 C15 H15 119.9
C15 C16 C17 119.2(9)
C15 C16 H16 120.4
C17 C16 H16 120.4
C18 C17 C16 119.2(9)
C18 C17 H17 120.4
C16 C17 H17 120.4
N4 C18 C17 120.7(8)
N4 C18 C19 114.7(8)
C17 C18 C19 124.6(9)
N5 C19 C18 109.5(7)
N5 C19 H19A 109.8
C18 C19 H19A 109.8
N5 C19 H19B 109.8
C18 C19 H19B 109.8
H19A C19 H19B 108.2
N5 C20 C21 109.8(6)
N5 C20 C25 111.4(6)
C21 C20 C25 109.1(7)
N5 C20 H20 108.8
C21 C20 H20 108.8
C25 C20 H20 108.8
C20 C21 C22 111.4(7)
C20 C21 H21A 109.4
C22 C21 H21A 109.4
C20 C21 H21B 109.4
C22 C21 H21B 109.4
H21A C21 H21B 108.0
C23 C22 C21 109.8(8)
C23 C22 H22A 109.7
C21 C22 H22A 109.7
C23 C22 H22B 109.7
C21 C22 H22B 109.7
H22A C22 H22B 108.2
C22 C23 C24 109.6(8)
C22 C23 H23A 109.7
C24 C23 H23A 109.7
C22 C23 H23B 109.7
C24 C23 H23B 109.7
H23A C23 H23B 108.2
C25 C24 C23 111.9(6)
C25 C24 H24A 109.2
C23 C24 H24A 109.2
C25 C24 H24B 109.2
C23 C24 H24B 109.2
H24A C24 H24B 107.9
N6 C25 C24 109.0(6)
N6 C25 C20 115.7(6)
C24 C25 C20 110.1(6)
N6 C25 H25 107.2
C24 C25 H25 107.2
C20 C25 H25 107.2
N6 C26 C27 108.8(6)
N6 C26 H26A 109.9
C27 C26 H26A 109.9
N6 C26 H26B 109.9
C27 C26 H26B 109.9
H26A C26 H26B 108.3
N7 C27 C28 119.7(7)
N7 C27 C26 115.5(7)
C28 C27 C26 124.8(8)
C27 C28 C29 119.0(9)
C27 C28 H28 120.5
C29 C28 H28 120.5
C28 C29 C30 120.2(9)
C28 C29 H29 119.9
C30 C29 H29 119.9
C29 C30 C31 117.9(8)
C29 C30 H30 121.0
C31 C30 H30 121.0
N7 C31 C30 120.0(8)
N7 C31 C32 116.7(7)
C30 C31 C32 123.0(7)
N8 C32 C31 109.4(7)
N8 C32 H32A 109.8
C31 C32 H32A 109.8
N8 C32 H32B 109.8
C31 C32 H32B 109.8
H32A C32 H32B 108.3
N8 C33 C38 111.8(7)
N8 C33 C34 113.0(7)
C38 C33 C34 108.5(7)
N8 C33 H33 107.8
C38 C33 H33 107.8
C34 C33 H33 107.8
C35 C34 C33 111.3(7)
C35 C34 H34A 109.4
C33 C34 H34A 109.4
C35 C34 H34B 109.4
C33 C34 H34B 109.4
H34A C34 H34B 108.0
C36 C35 C34 112.5(8)
C36 C35 H35A 109.1
C34 C35 H35A 109.1
C36 C35 H35B 109.1
C34 C35 H35B 109.1
H35A C35 H35B 107.8
C35 C36 C37 110.5(8)
C35 C36 H36A 109.5
C37 C36 H36A 109.5
C35 C36 H36B 109.5
C37 C36 H36B 109.5
H36A C36 H36B 108.1
C38 C37 C36 111.2(7)
C38 C37 H37A 109.4
C36 C37 H37A 109.4
C38 C37 H37B 109.4
C36 C37 H37B 109.4
H37A C37 H37B 108.0
C37 C38 N9 111.0(6)
C37 C38 C33 111.1(7)
N9 C38 C33 113.2(7)
C37 C38 H38 107.1
N9 C38 H38 107.1
C33 C38 H38 107.1
C1B C39 N9 114.3(8)
N9 C39 C1A 114.0(6)
N9 C39 H39A 108.8
C1A C39 H39A 108.8
N9 C39 H39B 108.8
C1A C39 H39B 108.8
H39A C39 H39B 107.7
Cl9 C40 Cl7 96.1(18)
Cl9 C40 Cl8 70(5)
Cl7 C40 Cl8 120(5)
Cl9 C40 H40 118.7
Cl7 C40 H40 118.7
Cl8 C40 H40 118.7
C40 Cl8 Cl9 55(3)
C40 Cl9 Cl8 55(2)
Cl91 C41 Cl71 113.0(13)
Cl91 C41 Cl81 109.6(12)
Cl71 C41 Cl81 113.5(14)
Cl91 C41 H41 106.8
Cl71 C41 H41 106.8
Cl81 C41 H41 106.8
H1W7 O7W H2W7 111.8
O42 C42 H42A 115.1
O42 C42 H42B 107.3
H42A C42 H42B 109.5
O42 C42 H42C 106.0
H42A C42 H42C 109.5
H42B C42 H42C 109.5
C42 O42 H42 109.5
O43 C43 H43A 106.8
O43 C43 H43B 108.6
H43A C43 H43B 109.5
O43 C43 H43C 112.9
H43A C43 H43C 109.5
H43B C43 H43C 109.5
C43 O43 H43 109.5

loop_
_geom_bond_atom_site_label_1
_geom_bond_atom_site_label_2
_geom_bond_distance
Zn1 N7 2.068(7)
Zn1 N9 2.080(7)
Zn1 N8 2.196(7)
Zn1 N6 2.213(6)
Zn1 Cl1 2.287(2)
Zn2 N4 2.046(7)
Zn2 Cl21 2.076(15)
Zn2 N2 2.091(7)
Zn2 N3 2.208(8)
Zn2 Cl2 2.305(3)
Zn2 N5 2.306(7)
Zn3 Cl5 2.238(2)
Zn3 Cl6 2.264(2)
Zn3 Cl4 2.265(3)
Zn3 Cl3 2.306(2)
Cl2 Cl21 0.537(14)
N2 C6 1.476(11)
N2 C7 1.518(11)
N2 H2 1.0000
N3 C12 1.478(13)
N3 C13 1.497(12)
N3 H3 1.0000
N4 C18 1.341(12)
N4 C14 1.344(11)
N5 C19 1.491(11)
N5 C20 1.499(10)
N5 H5 1.0000
N6 C26 1.479(11)
N6 C25 1.512(9)
N6 H6 1.0000
N7 C27 1.331(11)
N7 C31 1.332(10)
N8 C33 1.470(11)
N8 C32 1.476(12)
N8 H8 1.0000
N9 C39 1.484(10)
N9 C38 1.511(10)
N9 H9 1.0000
N1A C1A 1.3900
N1A C5A 1.3900
C1A C2A 1.3900
C1A C39 1.514(10)
C2A C3A 1.3900
C2A H2A 0.9500
C3A C4A 1.3900
C3A H3A 0.9500
C4A C5A 1.3900
C4A H4A 0.9500
C5A C6 1.468(11)
N1B C1B 1.3900
N1B C5B 1.3900
C1B C2B 1.3900
C1B C39 1.415(12)
C2B C3B 1.3900
C2B H2B 0.9500
C3B C4B 1.3900
C3B H3B 0.9500
C4B C5B 1.3900
C4B H4B 0.9500
C5B C6 1.504(11)
C6 H6A 0.9900
C6 H6B 0.9900
C7 C12 1.514(12)
C7 C8 1.521(15)
C7 H7 1.0000
C8 C9 1.510(16)
C8 H8A 0.9900
C8 H8B 0.9900
C9 C10 1.540(13)
C9 H9A 0.9900
C9 H9B 0.9900
C10 C11 1.530(16)
C10 H10A 0.9900
C10 H10B 0.9900
C11 C12 1.547(14)
C11 H11A 0.9900
C11 H11B 0.9900
C12 H12 1.0000
C13 C14 1.484(13)
C13 H13A 0.9900
C13 H13B 0.9900
C14 C15 1.376(13)
C15 C16 1.371(15)
C15 H15 0.9500
C16 C17 1.385(14)
C16 H16 0.9500
C17 C18 1.350(14)
C17 H17 0.9500
C18 C19 1.536(13)
C19 H19A 0.9900
C19 H19B 0.9900
C20 C21 1.531(11)
C20 C25 1.534(10)
C20 H20 1.0000
C21 C22 1.533(12)
C21 H21A 0.9900
C21 H21B 0.9900
C22 C23 1.521(13)
C22 H22A 0.9900
C22 H22B 0.9900
C23 C24 1.538(11)
C23 H23A 0.9900
C23 H23B 0.9900
C24 C25 1.534(11)
C24 H24A 0.9900
C24 H24B 0.9900
C25 H25 1.0000
C26 C27 1.505(11)
C26 H26A 0.9900
C26 H26B 0.9900
C27 C28 1.389(13)
C28 C29 1.391(12)
C28 H28 0.9500
C29 C30 1.393(13)
C29 H29 0.9500
C30 C31 1.403(13)
C30 H30 0.9500
C31 C32 1.505(13)
C32 H32A 0.9900
C32 H32B 0.9900
C33 C38 1.517(12)
C33 C34 1.544(12)
C33 H33 1.0000
C34 C35 1.524(13)
C34 H34A 0.9900
C34 H34B 0.9900
C35 C36 1.513(13)
C35 H35A 0.9900
C35 H35B 0.9900
C36 C37 1.551(13)
C36 H36A 0.9900
C36 H36B 0.9900
C37 C38 1.509(12)
C37 H37A 0.9900
C37 H37B 0.9900
C38 H38 1.0000
C39 H39A 0.9900
C39 H39B 0.9900
C40 Cl9 1.75(2)
C40 Cl7 1.76(2)
C40 Cl8 1.77(3)
C40 H40 1.0000
Cl8 Cl9 2.03(12)
C41 Cl91 1.751(19)
C41 Cl71 1.755(18)
C41 Cl81 1.78(2)
C41 H41 1.0000
O5W O8W 0.896(17)
O7W H1W7 0.8556
O7W H2W7 0.8394
C42 O42 1.38(2)
C42 H42A 0.9800
C42 H42B 0.9800
C42 H42C 0.9800
O42 H42 0.8400
C43 O43 1.41(2)
C43 H43A 0.9800
C43 H43B 0.9800
C43 H43C 0.9800
O43 H43 0.8400

loop_
_geom_hbond_atom_site_label_D
_geom_hbond_atom_site_label_H
_geom_hbond_atom_site_label_A
_geom_hbond_distance_DH
_geom_hbond_distance_HA
_geom_hbond_distance_DA
_geom_hbond_angle_DHA
_geom_hbond_site_symmetry_A
N2 H2 Cl3 1.00 2.62 3.421(7) 136.8 .
N2 H2 N1A 1.00 2.21 2.753(12) 112.4 .
N2 H2 N1B 1.00 2.26 2.831(14) 115.0 .
N3 H3 O7W 1.00 2.02 3.006(17) 166.4 .
N5 H5 Cl4 1.00 2.49 3.361(7) 145.5 .
N5 H5 N6 1.00 2.50 3.043(9) 113.5 .
N6 H6 Cl3 1.00 2.56 3.294(7) 130.3 .
N6 H6 Cl4 1.00 2.79 3.604(7) 138.6 .
N8 H8 O1W 1.00 2.02 3.02(2) 175.5 .
N8 H8 O2W 1.00 2.43 3.231(18) 137.1 .
N9 H9 Cl3 1.00 2.49 3.180(7) 125.9 .
N9 H9 N1A 1.00 2.25 2.827(12) 115.4 .
N9 H9 N1B 1.00 2.13 2.701(12) 114.2 .
C6 H6A Cl2 0.99 2.83 3.758(10) 156.5 4_645
C6 H6B Cl2 0.99 2.80 3.618(10) 140.2 .
C6 H6B Cl21 0.99 2.66 3.455(18) 137.5 .
C7 H7 Cl3 1.00 2.96 3.531(9) 117.5 .
C13 H13A Cl5 0.99 2.94 3.426(9) 111.1 2_655
C13 H13B Cl5 0.99 2.73 3.552(9) 141.2 .
C17 H17 Cl2 0.95 2.96 3.587(10) 125.0 4_655
C21 H21B Cl2 0.99 2.89 3.406(10) 113.0 .
C24 H24A Cl1 0.99 2.90 3.742(7) 143.1 .
C25 H25 N1A 1.00 2.55 3.527(19) 166.1 .
C25 H25 N1B 1.00 2.60 3.57(2) 163.3 .
C26 H26A O43 0.99 2.50 3.32(3) 140.0 4_655
C28 H28 Cl1 0.95 2.97 3.718(10) 137.2 4_656
C30 H30 Cl6 0.95 2.81 3.615(8) 143.3 2_656
C32 H32A Cl6 0.99 2.86 3.744(8) 149.7 2_656
C32 H32A O2W 0.99 2.57 3.283(19) 128.6 .
C32 H32B Cl6 0.99 2.97 3.759(10) 136.9 .
C33 H33 Cl3 1.00 2.79 3.520(8) 130.7 .
C37 H37A Cl1 0.99 2.80 3.591(9) 137.4 4_646
C39 H39A Cl1 0.99 2.76 3.720(9) 164.3 4_646
C39 H39B Cl1 0.99 2.72 3.489(9) 134.4 .
C40 H40 Cl4 1.00 2.55 3.42(4) 146.3 2_656
C41 H41 Cl4 1.00 2.52 3.37(3) 142.6 2_656
O7W H1W7 O2W 0.86 2.23 2.77(2) 120.9 1_554
O7W H1W7 O3W 0.86 2.53 3.25(4) 141.3 1_554
C42 H42C Cl1 0.98 2.86 3.77(5) 155.0 1_554
O42 H42 Cl21 0.84 2.82 3.36(3) 123.6 .
